data_7102870
loop_
_publ_author_name
'Alem\'an, Jos\'e'
'Jacobsen, Christian Borch'
'Frisch, Kim'
'Overgaard, Jacob'
'J\/orgensen, Karl Anker'

_publ_section_title
;
 Organocatalytic asymmetric vinylogous addition to quinones -- formation
 of optically active \a-aryl ketones
;
_journal_coden_ASTM CHCOFS
_journal_issue 5
_journal_name_full
;
 Chemical Communications (Cambridge, United Kingdom)
;
_journal_page_first 632
_journal_page_last 634
_journal_paper_doi 10.1039/b716485h
_journal_year 2008
_chemical_compound_source 'synthesis as described'
_chemical_formula_moiety 'C26 H16 N2 O2 S, C3 H6 O'
_chemical_formula_sum 'C29 H22 N2 O3 S'
_chemical_formula_weight 478.55
_space_group_IT_number 14
_symmetry_cell_setting monoclinic
_symmetry_Int_Tables_number 14
_symmetry_space_group_name_Hall '-P 2yn'
_symmetry_space_group_name_H-M 'P 1 21/n 1'
_atom_sites_solution_hydrogens geom
_atom_sites_solution_primary direct
_atom_sites_solution_secondary difmap
_audit_creation_date 2007-10-24T15:13:13-00:00
_audit_creation_method 'WinGX routine CIF_UPDATE'
_cell_angle_alpha 90
_cell_angle_beta 90.731(3)
_cell_angle_gamma 90
_cell_formula_units_Z 4
_cell_length_a 8.6648(7)
_cell_length_b 13.1089(10)
_cell_length_c 20.6600(15)
_cell_measurement_reflns_used 2435
_cell_measurement_temperature 100(2)
_cell_measurement_theta_max 23.86
_cell_measurement_theta_min 2.51
_cell_measurement_wavelength 0.71073
_cell_volume 2346.5(3)
_computing_cell_refinement 'Saint+ (Bruker-Nonius, 2006)'
_computing_data_collection 'Apex2 (Bruker-Nonius, 2006)'
_computing_data_reduction 'Saint+ (Bruker-Nonius, 2006)'
_computing_molecular_graphics 'Ortep-3 for Windows (Farrugia, 1997)'
_computing_publication_material 'WinGX publication routines (Farrugia, 1999)'
_computing_structure_refinement 'SHELXL-97 (Sheldrick, 1997)'
_computing_structure_solution 'SHELXS-97 (Sheldrick, 1997)'
_diffrn_ambient_temperature 100(2)
_diffrn_detector_area_resol_mean 8.333
_diffrn_measured_fraction_theta_full 0.995
_diffrn_measured_fraction_theta_max 0.995
_diffrn_measurement_device_type 'Bruker X8 APEX-II diffractometer'
_diffrn_measurement_method '\f-scans and \w-scans'
_diffrn_radiation_monochromator graphite
_diffrn_radiation_probe x-ray
_diffrn_radiation_type MoK\a
_diffrn_radiation_wavelength 0.71073
_diffrn_reflns_av_R_equivalents 0.0734
_diffrn_reflns_av_unetI/netI 0.0804
_diffrn_reflns_limit_h_max 9
_diffrn_reflns_limit_h_min -9
_diffrn_reflns_limit_k_max 13
_diffrn_reflns_limit_k_min -13
_diffrn_reflns_limit_l_max 21
_diffrn_reflns_limit_l_min -21
_diffrn_reflns_number 15400
_diffrn_reflns_theta_full 21.96
_diffrn_reflns_theta_max 21.96
_diffrn_reflns_theta_min 3.68
_diffrn_source 'fine-focus sealed tube'
_diffrn_standards_number 0
_exptl_absorpt_coefficient_mu 0.173
_exptl_absorpt_correction_type none
_exptl_crystal_colour yellow
_exptl_crystal_density_diffrn 1.355
_exptl_crystal_density_method 'not measured'
_exptl_crystal_description block
_exptl_crystal_F_000 1000
_exptl_crystal_size_max 0.1
_exptl_crystal_size_mid 0.08
_exptl_crystal_size_min 0.05
_refine_diff_density_max 0.17
_refine_diff_density_min -0.213
_refine_diff_density_rms 0.043
_refine_ls_extinction_method none
_refine_ls_goodness_of_fit_ref 0.846
_refine_ls_hydrogen_treatment constr
_refine_ls_matrix_type full
_refine_ls_number_parameters 316
_refine_ls_number_reflns 2858
_refine_ls_number_restraints 0
_refine_ls_restrained_S_all 0.846
_refine_ls_R_factor_all 0.0704
_refine_ls_R_factor_gt 0.0333
_refine_ls_shift/su_max 0
_refine_ls_shift/su_mean 0
_refine_ls_structure_factor_coef Fsqd
_refine_ls_weighting_details 'calc w=1/[\s^2^(Fo^2^)+(0.0510P)^2^+0.0000P] where P=(Fo^2^+2Fc^2^)/3'
_refine_ls_weighting_scheme calc
_refine_ls_wR_factor_gt 0.0627
_refine_ls_wR_factor_ref 0.0683
_reflns_number_gt 1829
_reflns_number_total 2858
_reflns_threshold_expression >2sigma(I)
_cod_data_source_file b716485h.txt
_cod_data_source_block 07jo0045_0m
_cod_database_code 7102870

loop_
_symmetry_equiv_pos_as_xyz
'x, y, z'
'-x+1/2, y+1/2, -z+1/2'
'-x, -y, -z'
'x-1/2, -y-1/2, z-1/2'

loop_
_atom_site_label
_atom_site_type_symbol
_atom_site_fract_x
_atom_site_fract_y
_atom_site_fract_z
_atom_site_U_iso_or_equiv
_atom_site_adp_type
_atom_site_occupancy
_atom_site_symmetry_multiplicity
_atom_site_calc_flag
_atom_site_refinement_flags
_atom_site_disorder_assembly
_atom_site_disorder_group
O11 O 0.1195(2) 0.52529(16) 0.42065(10) 0.0424(6) Uani 1 1 d . . .
C97 C 0.1679(3) 0.5532(2) 0.47337(15) 0.0298(8) Uani 1 1 d . . .
C99 C 0.1153(4) 0.6502(2) 0.50394(15) 0.0400(9) Uani 1 1 d . . .
H99A H 0.0403 0.684 0.4753 0.06 Uiso 1 1 calc R . .
H99B H 0.2042 0.6952 0.5111 0.06 Uiso 1 1 calc R . .
H99C H 0.0669 0.635 0.5455 0.06 Uiso 1 1 calc R . .
C98 C 0.2829(4) 0.4923(3) 0.51028(15) 0.0491(10) Uani 1 1 d . . .
H98A H 0.3087 0.4308 0.4857 0.074 Uiso 1 1 calc R . .
H98B H 0.2397 0.4727 0.5521 0.074 Uiso 1 1 calc R . .
H98C H 0.3764 0.533 0.5175 0.074 Uiso 1 1 calc R . .
C1 C 0.7934(3) 0.8949(2) 0.62405(13) 0.0272(8) Uani 1 1 d . . .
H1 H 0.7566 0.8337 0.6431 0.033 Uiso 1 1 calc R . .
C2 C 0.8905(3) 0.9562(2) 0.65803(14) 0.0280(8) Uani 1 1 d . . .
H2 H 0.9209 0.9377 0.7008 0.034 Uiso 1 1 calc R . .
C3 C 0.9467(3) 1.0467(2) 0.63099(14) 0.0275(8) Uani 1 1 d . . .
H3 H 1.015 1.0889 0.6554 0.033 Uiso 1 1 calc R . .
C4 C 0.9038(3) 1.0747(2) 0.56954(13) 0.0248(8) Uani 1 1 d . . .
H4 H 0.9432 1.1359 0.5515 0.03 Uiso 1 1 calc R . .
C5 C 0.8013(3) 1.0134(2) 0.53268(13) 0.0193(7) Uani 1 1 d . . .
C6 C 0.7461(3) 0.9212(2) 0.56012(13) 0.0199(7) Uani 1 1 d . . .
C7 C 0.6469(3) 0.8582(2) 0.52315(13) 0.0202(7) Uani 1 1 d . . .
H7 H 0.6081 0.7973 0.5418 0.024 Uiso 1 1 calc R . .
C8 C 0.6054(3) 0.88274(19) 0.46100(13) 0.0173(7) Uani 1 1 d . . .
C9 C 0.6585(3) 0.9753(2) 0.43392(12) 0.0166(7) Uani 1 1 d . . .
C10 C 0.7527(3) 1.0393(2) 0.46920(13) 0.0195(7) Uani 1 1 d . . .
H10 H 0.7856 1.1019 0.4507 0.023 Uiso 1 1 calc R . .
C11 C 0.6165(3) 1.0029(2) 0.36603(13) 0.0195(7) Uani 1 1 d . . .
C12 C 0.5713(3) 0.91663(18) 0.32146(12) 0.0156(7) Uani 1 1 d . . .
H12 H 0.6671 0.8772 0.3119 0.019 Uiso 1 1 calc R . .
C13 C 0.4592(3) 0.84367(19) 0.35531(12) 0.0184(7) Uani 1 1 d . . .
H13A H 0.3562 0.8762 0.3561 0.022 Uiso 1 1 calc R . .
H13B H 0.4498 0.7809 0.3289 0.022 Uiso 1 1 calc R . .
C14 C 0.5030(3) 0.8135(2) 0.42336(13) 0.0196(7) Uani 1 1 d . . .
C15 C 0.5041(3) 0.95433(18) 0.25651(12) 0.0164(7) Uani 1 1 d . . .
H15 H 0.4077 0.9934 0.2658 0.02 Uiso 1 1 calc R . .
C16 C 0.6098(3) 1.02321(19) 0.21862(12) 0.0141(6) Uani 1 1 d . . .
C17 C 0.7568(3) 0.98091(19) 0.19748(12) 0.0144(6) Uani 1 1 d . . .
C18 C 0.7721(3) 0.87579(19) 0.18420(12) 0.0164(7) Uani 1 1 d . . .
C19 C 0.4616(3) 0.86742(19) 0.20956(12) 0.0190(7) Uani 1 1 d . . .
H19A H 0.422 0.8971 0.1685 0.023 Uiso 1 1 calc R . .
H19B H 0.3779 0.8261 0.2285 0.023 Uiso 1 1 calc R . .
C20 C 0.5580(3) 1.11622(19) 0.19899(12) 0.0154(7) Uani 1 1 d . . .
C21 C 0.4116(4) 1.15698(19) 0.21910(13) 0.0196(7) Uani 1 1 d . . .
C22 C 0.6335(3) 1.1816(2) 0.15370(14) 0.0193(7) Uani 1 1 d . . .
C23 C 0.8863(3) 1.0433(2) 0.18909(12) 0.0183(7) Uani 1 1 d . . .
H23 H 0.8787 1.1139 0.1989 0.022 Uiso 1 1 calc R . .
C24 C 1.0248(3) 1.0054(2) 0.16692(12) 0.0206(7) Uani 1 1 d . . .
H24 H 1.1105 1.0495 0.1608 0.025 Uiso 1 1 calc R . .
C25 C 1.0367(3) 0.9027(2) 0.15379(13) 0.0225(7) Uani 1 1 d . . .
H25 H 1.1315 0.876 0.1386 0.027 Uiso 1 1 calc R . .
C26 C 0.9134(3) 0.8383(2) 0.16237(13) 0.0227(7) Uani 1 1 d . . .
H26 H 0.9243 0.7676 0.1534 0.027 Uiso 1 1 calc R . .
N1 N 0.2958(3) 1.19187(17) 0.23308(11) 0.0285(6) Uani 1 1 d . . .
N2 N 0.6857(3) 1.23824(18) 0.11778(12) 0.0294(6) Uani 1 1 d . . .
O1 O 0.6231(2) 1.09124(14) 0.34711(9) 0.0314(5) Uani 1 1 d . . .
O2 O 0.4525(2) 0.73484(14) 0.44670(8) 0.0291(5) Uani 1 1 d . . .
S1 S 0.62329(8) 0.78536(5) 0.19231(3) 0.0215(2) Uani 1 1 d . . .

loop_
_atom_site_aniso_label
_atom_site_aniso_U_11
_atom_site_aniso_U_22
_atom_site_aniso_U_33
_atom_site_aniso_U_23
_atom_site_aniso_U_13
_atom_site_aniso_U_12
O11 0.0474(15) 0.0533(15) 0.0263(14) -0.0047(12) -0.0102(12) -0.0024(12)
C97 0.027(2) 0.041(2) 0.021(2) 0.0039(17) -0.0013(16) -0.0083(17)
C99 0.044(2) 0.041(2) 0.035(2) 0.0009(17) -0.0028(17) -0.0072(18)
C98 0.044(2) 0.065(2) 0.038(2) -0.0067(19) -0.0082(18) 0.009(2)
C1 0.0301(19) 0.0295(18) 0.0220(18) 0.0029(15) -0.0007(15) 0.0048(17)
C2 0.0258(19) 0.039(2) 0.0195(18) -0.0002(16) -0.0068(15) 0.0070(16)
C3 0.0194(18) 0.040(2) 0.0227(19) -0.0089(16) -0.0049(14) 0.0026(16)
C4 0.0195(18) 0.0305(18) 0.0244(19) -0.0033(15) 0.0022(15) 0.0006(15)
C5 0.0155(17) 0.0219(17) 0.0205(18) -0.0058(14) 0.0006(14) 0.0044(14)
C6 0.0166(17) 0.0266(18) 0.0165(17) -0.0022(14) 0.0022(14) 0.0067(15)
C7 0.0213(18) 0.0199(16) 0.0194(18) 0.0012(14) 0.0033(14) 0.0012(15)
C8 0.0166(16) 0.0194(16) 0.0160(17) -0.0021(14) 0.0031(13) 0.0022(14)
C9 0.0133(16) 0.0206(16) 0.0160(16) -0.0015(14) 0.0039(13) 0.0051(14)
C10 0.0193(17) 0.0189(16) 0.0203(18) -0.0008(14) 0.0043(14) 0.0021(14)
C11 0.0175(17) 0.0211(18) 0.0200(18) 0.0020(14) 0.0020(14) 0.0007(14)
C12 0.0139(16) 0.0183(16) 0.0147(16) 0.0000(13) 0.0009(13) 0.0004(13)
C13 0.0169(17) 0.0191(16) 0.0193(17) 0.0003(13) 0.0010(13) -0.0007(14)
C14 0.0161(17) 0.0220(18) 0.0208(17) 0.0013(14) 0.0041(14) 0.0046(15)
C15 0.0154(16) 0.0148(15) 0.0190(16) 0.0026(13) 0.0000(13) 0.0028(13)
C16 0.0166(17) 0.0148(15) 0.0107(15) -0.0036(12) -0.0091(13) -0.0029(14)
C17 0.0147(16) 0.0153(16) 0.0133(16) 0.0008(12) -0.0043(13) 0.0012(14)
C18 0.0181(17) 0.0192(16) 0.0118(15) 0.0005(13) -0.0046(13) -0.0017(14)
C19 0.0153(16) 0.0200(16) 0.0215(17) 0.0043(13) -0.0012(13) -0.0036(13)
C20 0.0123(16) 0.0185(16) 0.0153(16) -0.0007(13) -0.0018(13) -0.0016(14)
C21 0.031(2) 0.0115(15) 0.0166(17) 0.0061(13) -0.0068(15) -0.0043(16)
C22 0.0185(17) 0.0174(16) 0.0218(18) 0.0000(14) -0.0073(15) 0.0010(14)
C23 0.0240(18) 0.0162(15) 0.0147(16) 0.0002(13) -0.0040(14) -0.0018(15)
C24 0.0140(17) 0.0271(18) 0.0206(17) -0.0018(14) -0.0024(13) -0.0038(15)
C25 0.0157(17) 0.0303(18) 0.0216(18) -0.0038(15) 0.0010(14) 0.0060(16)
C26 0.0244(19) 0.0202(16) 0.0236(17) -0.0008(13) -0.0025(14) 0.0047(15)
N1 0.0313(17) 0.0267(15) 0.0276(16) 0.0047(12) 0.0001(13) 0.0067(13)
N2 0.0277(16) 0.0287(15) 0.0319(16) 0.0084(13) -0.0034(13) -0.0025(13)
O1 0.0529(15) 0.0170(12) 0.0239(12) 0.0025(10) -0.0101(10) -0.0052(11)
O2 0.0365(13) 0.0255(12) 0.0252(12) 0.0082(10) -0.0017(10) -0.0117(11)
S1 0.0252(5) 0.0173(4) 0.0218(4) -0.0007(4) -0.0002(3) -0.0040(4)

loop_
_atom_type_symbol
_atom_type_description
_atom_type_scat_dispersion_real
_atom_type_scat_dispersion_imag
_atom_type_scat_source
C C 0.0033 0.0016 'International Tables Vol C Tables 4.2.6.8 and 6.1.1.4'
H H 0 0 'International Tables Vol C Tables 4.2.6.8 and 6.1.1.4'
N N 0.0061 0.0033 'International Tables Vol C Tables 4.2.6.8 and 6.1.1.4'
O O 0.0106 0.006 'International Tables Vol C Tables 4.2.6.8 and 6.1.1.4'
S S 0.1246 0.1234 'International Tables Vol C Tables 4.2.6.8 and 6.1.1.4'

loop_
_geom_angle_atom_site_label_1
_geom_angle_atom_site_label_2
_geom_angle_atom_site_label_3
_geom_angle
_geom_angle_site_symmetry_1
_geom_angle_site_symmetry_3
_geom_angle_publ_flag
O11 C97 C98 121.4(3) . . ?
O11 C97 C99 122.0(3) . . ?
C98 C97 C99 116.6(3) . . ?
C97 C99 H99A 109.5 . . ?
C97 C99 H99B 109.5 . . ?
H99A C99 H99B 109.5 . . ?
C97 C99 H99C 109.5 . . ?
H99A C99 H99C 109.5 . . ?
H99B C99 H99C 109.5 . . ?
C97 C98 H98A 109.5 . . ?
C97 C98 H98B 109.5 . . ?
H98A C98 H98B 109.5 . . ?
C97 C98 H98C 109.5 . . ?
H98A C98 H98C 109.5 . . ?
H98B C98 H98C 109.5 . . ?
C2 C1 C6 120.5(3) . . ?
C2 C1 H1 119.7 . . ?
C6 C1 H1 119.7 . . ?
C1 C2 C3 120.9(3) . . ?
C1 C2 H2 119.6 . . ?
C3 C2 H2 119.6 . . ?
C4 C3 C2 120.3(3) . . ?
C4 C3 H3 119.9 . . ?
C2 C3 H3 119.9 . . ?
C3 C4 C5 120.6(3) . . ?
C3 C4 H4 119.7 . . ?
C5 C4 H4 119.7 . . ?
C10 C5 C4 122.7(3) . . ?
C10 C5 C6 118.5(2) . . ?
C4 C5 C6 118.8(3) . . ?
C7 C6 C5 119.2(2) . . ?
C7 C6 C1 121.9(3) . . ?
C5 C6 C1 118.9(3) . . ?
C8 C7 C6 121.5(2) . . ?
C8 C7 H7 119.2 . . ?
C6 C7 H7 119.2 . . ?
C7 C8 C9 119.3(3) . . ?
C7 C8 C14 119.8(2) . . ?
C9 C8 C14 120.9(2) . . ?
C10 C9 C8 120.6(2) . . ?
C10 C9 C11 119.2(2) . . ?
C8 C9 C11 120.2(2) . . ?
C9 C10 C5 120.9(2) . . ?
C9 C10 H10 119.6 . . ?
C5 C10 H10 119.6 . . ?
O1 C11 C9 121.3(2) . . ?
O1 C11 C12 121.9(2) . . ?
C9 C11 C12 116.8(2) . . ?
C11 C12 C15 112.6(2) . . ?
C11 C12 C13 110.5(2) . . ?
C15 C12 C13 111.3(2) . . ?
C11 C12 H12 107.4 . . ?
C15 C12 H12 107.4 . . ?
C13 C12 H12 107.4 . . ?
C14 C13 C12 115.8(2) . . ?
C14 C13 H13A 108.3 . . ?
C12 C13 H13A 108.3 . . ?
C14 C13 H13B 108.3 . . ?
C12 C13 H13B 108.3 . . ?
H13A C13 H13B 107.4 . . ?
O2 C14 C8 121.7(3) . . ?
O2 C14 C13 120.2(2) . . ?
C8 C14 C13 118.1(2) . . ?
C16 C15 C12 114.8(2) . . ?
C16 C15 C19 104.9(2) . . ?
C12 C15 C19 113.4(2) . . ?
C16 C15 H15 107.8 . . ?
C12 C15 H15 107.8 . . ?
C19 C15 H15 107.8 . . ?
C20 C16 C17 122.5(2) . . ?
C20 C16 C15 119.4(2) . . ?
C17 C16 C15 117.7(2) . . ?
C23 C17 C18 117.9(2) . . ?
C23 C17 C16 121.2(2) . . ?
C18 C17 C16 120.9(2) . . ?
C26 C18 C17 119.4(2) . . ?
C26 C18 S1 116.0(2) . . ?
C17 C18 S1 124.6(2) . . ?
C15 C19 S1 112.68(18) . . ?
C15 C19 H19A 109.1 . . ?
S1 C19 H19A 109.1 . . ?
C15 C19 H19B 109.1 . . ?
S1 C19 H19B 109.1 . . ?
H19A C19 H19B 107.8 . . ?
C16 C20 C21 122.3(2) . . ?
C16 C20 C22 125.4(2) . . ?
C21 C20 C22 112.1(2) . . ?
N1 C21 C20 177.4(3) . . ?
N2 C22 C20 175.5(3) . . ?
C24 C23 C17 122.1(2) . . ?
C24 C23 H23 119 . . ?
C17 C23 H23 119 . . ?
C25 C24 C23 118.9(3) . . ?
C25 C24 H24 120.5 . . ?
C23 C24 H24 120.5 . . ?
C26 C25 C24 121.0(3) . . ?
C26 C25 H25 119.5 . . ?
C24 C25 H25 119.5 . . ?
C25 C26 C18 120.7(3) . . ?
C25 C26 H26 119.7 . . ?
C18 C26 H26 119.7 . . ?
C18 S1 C19 100.88(12) . . ?

loop_
_geom_bond_atom_site_label_1
_geom_bond_atom_site_label_2
_geom_bond_distance
_geom_bond_site_symmetry_2
_geom_bond_publ_flag
O11 C97 1.218(3) . ?
C97 C98 1.481(4) . ?
C97 C99 1.494(4) . ?
C99 H99A 0.98 . ?
C99 H99B 0.98 . ?
C99 H99C 0.98 . ?
C98 H98A 0.98 . ?
C98 H98B 0.98 . ?
C98 H98C 0.98 . ?
C1 C2 1.353(4) . ?
C1 C6 1.421(4) . ?
C1 H1 0.95 . ?
C2 C3 1.402(4) . ?
C2 H2 0.95 . ?
C3 C4 1.369(4) . ?
C3 H3 0.95 . ?
C4 C5 1.413(4) . ?
C4 H4 0.95 . ?
C5 C10 1.414(4) . ?
C5 C6 1.421(4) . ?
C6 C7 1.409(4) . ?
C7 C8 1.368(3) . ?
C7 H7 0.95 . ?
C8 C9 1.416(3) . ?
C8 C14 1.482(4) . ?
C9 C10 1.373(4) . ?
C9 C11 1.489(4) . ?
C10 H10 0.95 . ?
C11 O1 1.224(3) . ?
C11 C12 1.507(3) . ?
C12 C15 1.538(3) . ?
C12 C13 1.538(3) . ?
C12 H12 1 . ?
C13 C14 1.504(4) . ?
C13 H13A 0.99 . ?
C13 H13B 0.99 . ?
C14 O2 1.222(3) . ?
C15 C16 1.512(3) . ?
C15 C19 1.538(3) . ?
C15 H15 1 . ?
C16 C20 1.359(3) . ?
C16 C17 1.461(3) . ?
C17 C23 1.402(3) . ?
C17 C18 1.412(3) . ?
C18 C26 1.400(4) . ?
C18 S1 1.761(3) . ?
C19 S1 1.806(3) . ?
C19 H19A 0.99 . ?
C19 H19B 0.99 . ?
C20 C21 1.443(4) . ?
C20 C22 1.433(4) . ?
C21 N1 1.143(3) . ?
C22 N2 1.147(3) . ?
C23 C24 1.382(3) . ?
C23 H23 0.95 . ?
C24 C25 1.377(3) . ?
C24 H24 0.95 . ?
C25 C26 1.375(4) . ?
C25 H25 0.95 . ?
C26 H26 0.95 . ?

loop_
_geom_torsion_atom_site_label_1
_geom_torsion_atom_site_label_2
_geom_torsion_atom_site_label_3
_geom_torsion_atom_site_label_4
_geom_torsion
_geom_torsion_site_symmetry_1
_geom_torsion_site_symmetry_2
_geom_torsion_site_symmetry_3
_geom_torsion_site_symmetry_4
_geom_torsion_publ_flag
C6 C1 C2 C3 -0.1(4) . . . . ?
C1 C2 C3 C4 0.2(4) . . . . ?
C2 C3 C4 C5 0.5(4) . . . . ?
C3 C4 C5 C10 179.6(3) . . . . ?
C3 C4 C5 C6 -1.2(4) . . . . ?
C10 C5 C6 C7 0.9(4) . . . . ?
C4 C5 C6 C7 -178.4(2) . . . . ?
C10 C5 C6 C1 -179.5(2) . . . . ?
C4 C5 C6 C1 1.2(4) . . . . ?
C2 C1 C6 C7 179.1(2) . . . . ?
C2 C1 C6 C5 -0.6(4) . . . . ?
C5 C6 C7 C8 1.4(4) . . . . ?
C1 C6 C7 C8 -178.2(3) . . . . ?
C6 C7 C8 C9 -2.3(4) . . . . ?
C6 C7 C8 C14 178.9(2) . . . . ?
C7 C8 C9 C10 0.9(4) . . . . ?
C14 C8 C9 C10 179.6(2) . . . . ?
C7 C8 C9 C11 179.2(2) . . . . ?
C14 C8 C9 C11 -2.1(4) . . . . ?
C8 C9 C10 C5 1.4(4) . . . . ?
C11 C9 C10 C5 -176.9(2) . . . . ?
C4 C5 C10 C9 177.0(2) . . . . ?
C6 C5 C10 C9 -2.2(4) . . . . ?
C10 C9 C11 O1 -22.0(4) . . . . ?
C8 C9 C11 O1 159.7(2) . . . . ?
C10 C9 C11 C12 155.8(2) . . . . ?
C8 C9 C11 C12 -22.4(3) . . . . ?
O1 C11 C12 C15 -11.9(4) . . . . ?
C9 C11 C12 C15 170.3(2) . . . . ?
O1 C11 C12 C13 -137.0(3) . . . . ?
C9 C11 C12 C13 45.2(3) . . . . ?
C11 C12 C13 C14 -45.9(3) . . . . ?
C15 C12 C13 C14 -171.8(2) . . . . ?
C7 C8 C14 O2 0.9(4) . . . . ?
C9 C8 C14 O2 -177.8(2) . . . . ?
C7 C8 C14 C13 179.6(2) . . . . ?
C9 C8 C14 C13 0.9(4) . . . . ?
C12 C13 C14 O2 -157.2(2) . . . . ?
C12 C13 C14 C8 24.1(3) . . . . ?
C11 C12 C15 C16 57.7(3) . . . . ?
C13 C12 C15 C16 -177.6(2) . . . . ?
C11 C12 C15 C19 178.3(2) . . . . ?
C13 C12 C15 C19 -57.0(3) . . . . ?
C12 C15 C16 C20 -125.8(2) . . . . ?
C19 C15 C16 C20 109.0(3) . . . . ?
C12 C15 C16 C17 62.0(3) . . . . ?
C19 C15 C16 C17 -63.1(3) . . . . ?
C20 C16 C17 C23 36.9(4) . . . . ?
C15 C16 C17 C23 -151.2(2) . . . . ?
C20 C16 C17 C18 -142.4(3) . . . . ?
C15 C16 C17 C18 29.5(3) . . . . ?
C23 C17 C18 C26 -1.1(4) . . . . ?
C16 C17 C18 C26 178.3(2) . . . . ?
C23 C17 C18 S1 179.60(19) . . . . ?
C16 C17 C18 S1 -1.1(3) . . . . ?
C16 C15 C19 S1 68.8(2) . . . . ?
C12 C15 C19 S1 -57.2(3) . . . . ?
C17 C16 C20 C21 178.9(2) . . . . ?
C15 C16 C20 C21 7.1(4) . . . . ?
C17 C16 C20 C22 3.3(4) . . . . ?
C15 C16 C20 C22 -168.4(2) . . . . ?
C18 C17 C23 C24 1.7(4) . . . . ?
C16 C17 C23 C24 -177.7(2) . . . . ?
C17 C23 C24 C25 -1.2(4) . . . . ?
C23 C24 C25 C26 0.1(4) . . . . ?
C24 C25 C26 C18 0.6(4) . . . . ?
C17 C18 C26 C25 0.0(4) . . . . ?
S1 C18 C26 C25 179.4(2) . . . . ?
C26 C18 S1 C19 -172.3(2) . . . . ?
C17 C18 S1 C19 7.1(2) . . . . ?
C15 C19 S1 C18 -41.3(2) . . . . ?
